data_7010547
loop_
_publ_author_name
'Wilton-Ely, James D. E. T.'
'Schier, Annette'
'Mitzel, Norbert W.'
'Schmidbaur, Hubert'

_publ_section_title
;
 Structural diversity in gold(I) complexes of 4-sulfanylbenzoic acid
;
_journal_issue 7
_journal_name_full 'Journal of the Chemical Society, Dalton Transactions'
_journal_page_first 1058
_journal_paper_doi 10.1039/b100113m
_journal_year 2001
_chemical_formula_sum 'C25.5 H21 Au Cl O2 P S'
_chemical_formula_weight 654.87
_chemical_name_systematic
; 
? 
;
_space_group_IT_number 2
_symmetry_cell_setting triclinic
_symmetry_space_group_name_Hall '-P 1'
_symmetry_space_group_name_H-M 'P -1'
_atom_sites_solution_hydrogens 'geom (CH), difmap (OH)'
_atom_sites_solution_primary direct
_atom_sites_solution_secondary difmap
_audit_creation_method SHELXL-97
_cell_angle_alpha 74.062(1)
_cell_angle_beta 71.819(1)
_cell_angle_gamma 86.963(1)
_cell_formula_units_Z 4
_cell_length_a 12.0102(2)
_cell_length_b 13.3450(3)
_cell_length_c 17.0602(3)
_cell_measurement_temperature 143(2)
_cell_volume 2496.37(8)
_computing_cell_refinement 'SCALEPACK (Nonius)'
_computing_data_collection 'XPRESS (Nonius)'
_computing_data_reduction 'DENZO (Nonius)'
_computing_molecular_graphics SHELXTL-PLUS
_computing_publication_material 'SHELXL-97 (Sheldrick, 1997)'
_computing_structure_refinement 'SHELXL-97 (Sheldrick, 1997)'
_computing_structure_solution 'SHELXS-97 (Sheldrick, 1990)'
_diffrn_ambient_temperature 143(2)
_diffrn_measured_fraction_theta_full 0.928
_diffrn_measured_fraction_theta_max 0.928
_diffrn_measurement_device_type 'Nonius DIP 2020'
_diffrn_measurement_method 'phi rotation'
_diffrn_radiation_monochromator graphite
_diffrn_radiation_source 'fine-focus sealed tube'
_diffrn_radiation_type MoK\a
_diffrn_radiation_wavelength 0.71073
_diffrn_reflns_av_R_equivalents 0.0335
_diffrn_reflns_av_sigmaI/netI 0.0400
_diffrn_reflns_limit_h_max 14
_diffrn_reflns_limit_h_min -14
_diffrn_reflns_limit_k_max 16
_diffrn_reflns_limit_k_min -16
_diffrn_reflns_limit_l_max 21
_diffrn_reflns_limit_l_min -21
_diffrn_reflns_number 36359
_diffrn_reflns_theta_full 26.31
_diffrn_reflns_theta_max 26.31
_diffrn_reflns_theta_min 2.63
_exptl_absorpt_coefficient_mu 6.168
_exptl_absorpt_correction_T_max 0.7479
_exptl_absorpt_correction_T_min 0.1325
_exptl_absorpt_correction_type 'DELABS (Platon)'
_exptl_crystal_colour colorless
_exptl_crystal_density_diffrn 1.742
_exptl_crystal_density_method 'not measured'
_exptl_crystal_description plate
_exptl_crystal_F_000 1268
_exptl_crystal_size_max 0.55
_exptl_crystal_size_mid 0.25
_exptl_crystal_size_min 0.05
_refine_diff_density_max 1.255
_refine_diff_density_min -1.165
_refine_diff_density_rms 0.106
_refine_ls_extinction_method none
_refine_ls_goodness_of_fit_ref 1.075
_refine_ls_hydrogen_treatment 'riding (CH), isotropic (OH)'
_refine_ls_matrix_type full
_refine_ls_number_parameters 576
_refine_ls_number_reflns 9408
_refine_ls_number_restraints 0
_refine_ls_restrained_S_all 1.075
_refine_ls_R_factor_all 0.0293
_refine_ls_R_factor_gt 0.0266
_refine_ls_shift/su_max 0.003
_refine_ls_shift/su_mean 0.000
_refine_ls_structure_factor_coef Fsqd
_refine_ls_weighting_details 'calc w=1/[\s^2^(Fo^2^)+(0.0000P)^2^+5.6785P] where P=(Fo^2^+2Fc^2^)/3'
_refine_ls_weighting_scheme calc
_refine_ls_wR_factor_gt 0.0629
_refine_ls_wR_factor_ref 0.0644
_reflns_number_gt 8876
_reflns_number_total 9408
_reflns_threshold_expression >2sigma(I)
_cod_data_source_file b100113m.txt
_cod_data_source_block jam11
_cod_original_sg_symbol_H-M P-1
_cod_original_formula_sum 'C25.50 H21 Au Cl O2 P S'
_cod_database_code 7010547

loop_
_symmetry_equiv_pos_as_xyz
'x, y, z'
'-x, -y, -z'

loop_
_atom_site_label
_atom_site_type_symbol
_atom_site_fract_x
_atom_site_fract_y
_atom_site_fract_z
_atom_site_U_iso_or_equiv
_atom_site_adp_type
_atom_site_occupancy
_atom_site_symmetry_multiplicity
_atom_site_calc_flag
_atom_site_refinement_flags
_atom_site_disorder_assembly
_atom_site_disorder_group
Au1 Au 1.455321(12) 0.293848(11) 0.907998(9) 0.01980(5) Uani 1 1 d . . .
S1 S 1.63727(8) 0.37945(7) 0.84575(7) 0.0241(2) Uani 1 1 d . . .
P1 P 1.27446(8) 0.22257(7) 0.99061(7) 0.0200(2) Uani 1 1 d . . .
O1 O 2.0351(3) 0.2071(2) 0.5433(2) 0.0295(7) Uani 1 1 d . . .
H1 H 2.073(6) 0.177(5) 0.520(5) 0.08(2) Uiso 1 1 d . . .
O2 O 1.9624(2) 0.0511(2) 0.63062(19) 0.0283(6) Uani 1 1 d . . .
C1 C 1.7308(3) 0.3079(3) 0.7802(2) 0.0199(8) Uani 1 1 d . . .
C2 C 1.8273(3) 0.3613(3) 0.7136(3) 0.0230(8) Uani 1 1 d . . .
H2A H 1.8409 0.4334 0.7057 0.028 Uiso 1 1 calc R . .
C3 C 1.9028(3) 0.3100(3) 0.6594(3) 0.0257(9) Uani 1 1 d . . .
H3A H 1.9664 0.3475 0.6133 0.031 Uiso 1 1 calc R . .
C4 C 1.8865(3) 0.2034(3) 0.6718(3) 0.0205(8) Uani 1 1 d . . .
C5 C 1.7927(3) 0.1497(3) 0.7395(3) 0.0224(8) Uani 1 1 d . . .
H5A H 1.7816 0.0768 0.7494 0.027 Uiso 1 1 calc R . .
C6 C 1.7156(3) 0.2015(3) 0.7924(3) 0.0218(8) Uani 1 1 d . . .
H6A H 1.6513 0.1640 0.8379 0.026 Uiso 1 1 calc R . .
C7 C 1.9641(3) 0.1477(3) 0.6138(3) 0.0215(8) Uani 1 1 d . . .
C111 C 1.2439(3) 0.2354(3) 1.0986(3) 0.0219(8) Uani 1 1 d . . .
C112 C 1.1827(3) 0.1605(3) 1.1717(3) 0.0252(9) Uani 1 1 d . . .
H11A H 1.1538 0.0981 1.1671 0.030 Uiso 1 1 calc R . .
C113 C 1.1636(4) 0.1768(3) 1.2516(3) 0.0294(9) Uani 1 1 d . . .
H11B H 1.1234 0.1244 1.3017 0.035 Uiso 1 1 calc R . .
C114 C 1.2024(4) 0.2679(3) 1.2592(3) 0.0310(9) Uani 1 1 d . . .
H11C H 1.1888 0.2782 1.3143 0.037 Uiso 1 1 calc R . .
C115 C 1.2610(4) 0.3442(3) 1.1867(3) 0.0339(10) Uani 1 1 d . . .
H11D H 1.2858 0.4081 1.1914 0.041 Uiso 1 1 calc R . .
C116 C 1.2833(4) 0.3269(3) 1.1073(3) 0.0311(10) Uani 1 1 d . . .
H11E H 1.3264 0.3784 1.0576 0.037 Uiso 1 1 calc R . .
C121 C 1.2571(3) 0.0851(3) 0.9998(3) 0.0220(8) Uani 1 1 d . . .
C122 C 1.3567(4) 0.0278(3) 0.9770(3) 0.0240(8) Uani 1 1 d . . .
H12A H 1.4325 0.0606 0.9567 0.029 Uiso 1 1 calc R . .
C123 C 1.3444(4) -0.0772(3) 0.9841(3) 0.0307(9) Uani 1 1 d . . .
H12B H 1.4122 -0.1162 0.9682 0.037 Uiso 1 1 calc R . .
C124 C 1.2350(4) -0.1259(3) 1.0139(3) 0.0337(10) Uani 1 1 d . . .
H12C H 1.2277 -0.1982 1.0193 0.040 Uiso 1 1 calc R . .
C125 C 1.1364(4) -0.0693(3) 1.0358(3) 0.0337(10) Uani 1 1 d . . .
H12D H 1.0610 -0.1028 1.0557 0.040 Uiso 1 1 calc R . .
C126 C 1.1460(4) 0.0362(3) 1.0292(3) 0.0284(9) Uani 1 1 d . . .
H12E H 1.0777 0.0748 1.0446 0.034 Uiso 1 1 calc R . .
C131 C 1.1520(3) 0.2828(3) 0.9555(3) 0.0254(9) Uani 1 1 d . . .
C132 C 1.0680(4) 0.3367(4) 1.0036(4) 0.0414(12) Uani 1 1 d . . .
H13A H 1.0728 0.3422 1.0568 0.050 Uiso 1 1 calc R . .
C133 C 0.9772(5) 0.3823(5) 0.9737(4) 0.0603(17) Uani 1 1 d . . .
H13B H 0.9195 0.4185 1.0068 0.072 Uiso 1 1 calc R . .
C134 C 0.9701(5) 0.3756(4) 0.8965(4) 0.0520(15) Uani 1 1 d . . .
H13C H 0.9078 0.4074 0.8765 0.062 Uiso 1 1 calc R . .
C135 C 1.0530(4) 0.3227(4) 0.8479(4) 0.0441(12) Uani 1 1 d . . .
H13D H 1.0482 0.3184 0.7944 0.053 Uiso 1 1 calc R . .
C136 C 1.1434(4) 0.2760(4) 0.8779(3) 0.0344(10) Uani 1 1 d . . .
H13E H 1.2001 0.2389 0.8449 0.041 Uiso 1 1 calc R . .
Au2 Au 1.426555(13) 0.359057(11) 0.728095(9) 0.02142(5) Uani 1 1 d . . .
S2 S 1.42320(9) 0.17967(7) 0.76257(7) 0.0257(2) Uani 1 1 d . . .
P2 P 1.41224(9) 0.53443(7) 0.69557(7) 0.0212(2) Uani 1 1 d . . .
O3 O 1.8841(3) 0.0554(2) 0.4622(2) 0.0322(7) Uani 1 1 d . . .
H3 H 1.932(5) 0.019(4) 0.435(4) 0.057(18) Uiso 1 1 d . . .
O4 O 1.8150(3) -0.1028(2) 0.5469(2) 0.0336(7) Uani 1 1 d . . .
C8 C 1.5399(3) 0.1345(3) 0.6910(3) 0.0213(8) Uani 1 1 d . . .
C9 C 1.5506(4) 0.0253(3) 0.7104(3) 0.0260(9) Uani 1 1 d . . .
H9A H 1.4973 -0.0183 0.7605 0.031 Uiso 1 1 calc R . .
C10 C 1.6383(3) -0.0184(3) 0.6569(3) 0.0233(8) Uani 1 1 d . . .
H10A H 1.6443 -0.0921 0.6702 0.028 Uiso 1 1 calc R . .
C11 C 1.7176(3) 0.0438(3) 0.5841(3) 0.0225(8) Uani 1 1 d . . .
C12 C 1.7078(3) 0.1520(3) 0.5647(3) 0.0228(8) Uani 1 1 d . . .
H12F H 1.7615 0.1954 0.5148 0.027 Uiso 1 1 calc R . .
C13 C 1.6196(3) 0.1962(3) 0.6181(3) 0.0225(8) Uani 1 1 d . . .
H13F H 1.6137 0.2699 0.6044 0.027 Uiso 1 1 calc R . .
C14 C 1.8094(3) -0.0070(3) 0.5292(3) 0.0237(8) Uani 1 1 d . . .
C211 C 1.2815(3) 0.5783(3) 0.6662(3) 0.0261(9) Uani 1 1 d . . .
C212 C 1.2481(5) 0.5337(4) 0.6124(4) 0.0453(13) Uani 1 1 d . . .
H21A H 1.2928 0.4795 0.5928 0.054 Uiso 1 1 calc R . .
C213 C 1.1503(5) 0.5669(4) 0.5864(4) 0.0539(15) Uani 1 1 d . . .
H21B H 1.1299 0.5374 0.5478 0.065 Uiso 1 1 calc R . .
C214 C 1.0837(4) 0.6425(4) 0.6170(4) 0.0457(13) Uani 1 1 d . . .
H21C H 1.0150 0.6637 0.6014 0.055 Uiso 1 1 calc R . .
C215 C 1.1162(5) 0.6883(4) 0.6709(4) 0.0491(14) Uani 1 1 d . . .
H21D H 1.0705 0.7417 0.6912 0.059 Uiso 1 1 calc R . .
C216 C 1.2147(4) 0.6564(4) 0.6948(3) 0.0410(12) Uani 1 1 d . . .
H21E H 1.2370 0.6883 0.7313 0.049 Uiso 1 1 calc R . .
C221 C 1.5360(3) 0.5975(3) 0.6049(3) 0.0240(8) Uani 1 1 d . . .
C222 C 1.6484(4) 0.5711(4) 0.6084(3) 0.0317(10) Uani 1 1 d . . .
H22A H 1.6584 0.5200 0.6566 0.038 Uiso 1 1 calc R . .
C223 C 1.7446(4) 0.6187(4) 0.5425(3) 0.0370(11) Uani 1 1 d . . .
H22B H 1.8210 0.6028 0.5464 0.044 Uiso 1 1 calc R . .
C224 C 1.7311(4) 0.6893(4) 0.4706(3) 0.0364(11) Uani 1 1 d . . .
H22C H 1.7982 0.7208 0.4246 0.044 Uiso 1 1 calc R . .
C225 C 1.6206(4) 0.7143(4) 0.4652(3) 0.0350(10) Uani 1 1 d . . .
H22D H 1.6115 0.7621 0.4151 0.042 Uiso 1 1 calc R . .
C226 C 1.5230(4) 0.6699(3) 0.5325(3) 0.0302(9) Uani 1 1 d . . .
H22E H 1.4469 0.6890 0.5295 0.036 Uiso 1 1 calc R . .
C231 C 1.4093(4) 0.5929(3) 0.7806(3) 0.0241(8) Uani 1 1 d . . .
C232 C 1.4699(4) 0.6867(3) 0.7632(3) 0.0302(9) Uani 1 1 d . . .
H23A H 1.5131 0.7222 0.7059 0.036 Uiso 1 1 calc R . .
C233 C 1.4664(4) 0.7277(3) 0.8306(3) 0.0366(11) Uani 1 1 d . . .
H23B H 1.5081 0.7913 0.8192 0.044 Uiso 1 1 calc R . .
C234 C 1.4039(4) 0.6779(3) 0.9128(3) 0.0345(10) Uani 1 1 d . . .
H23C H 1.4030 0.7064 0.9583 0.041 Uiso 1 1 calc R . .
C235 C 1.3420(4) 0.5860(3) 0.9300(3) 0.0347(10) Uani 1 1 d . . .
H23D H 1.2977 0.5518 0.9873 0.042 Uiso 1 1 calc R . .
C236 C 1.3444(4) 0.5436(3) 0.8638(3) 0.0285(9) Uani 1 1 d . . .
H23E H 1.3013 0.4806 0.8758 0.034 Uiso 1 1 calc R . .
C01 C 0.7868(7) 1.0133(7) 0.2159(7) 0.101(3) Uani 1 1 d . . .
H01A H 0.7218 1.0089 0.2695 0.121 Uiso 1 1 calc R . .
H01B H 0.7536 0.9983 0.1739 0.121 Uiso 1 1 calc R . .
Cl1 Cl 0.8877(2) 0.92020(19) 0.23653(16) 0.1006(7) Uani 1 1 d . . .
Cl2 Cl 0.85104(18) 1.14324(17) 0.17464(16) 0.0929(7) Uani 1 1 d . . .

loop_
_atom_site_aniso_label
_atom_site_aniso_U_11
_atom_site_aniso_U_22
_atom_site_aniso_U_33
_atom_site_aniso_U_23
_atom_site_aniso_U_13
_atom_site_aniso_U_12
Au1 0.01762(8) 0.02181(8) 0.01907(9) -0.00612(6) -0.00378(6) -0.00035(6)
S1 0.0198(5) 0.0250(5) 0.0260(6) -0.0117(4) 0.0000(4) -0.0045(4)
P1 0.0163(5) 0.0201(5) 0.0224(6) -0.0062(4) -0.0036(4) -0.0001(4)
O1 0.0257(16) 0.0244(15) 0.0316(19) -0.0096(14) 0.0026(13) 0.0001(12)
O2 0.0261(15) 0.0229(14) 0.0314(18) -0.0086(12) -0.0015(12) -0.0002(11)
C1 0.0187(18) 0.0237(18) 0.021(2) -0.0075(16) -0.0090(15) -0.0009(15)
C2 0.0170(18) 0.0220(18) 0.028(2) -0.0081(17) -0.0015(16) -0.0042(15)
C3 0.0197(19) 0.0234(19) 0.031(3) -0.0061(17) -0.0034(17) -0.0047(15)
C4 0.0160(18) 0.0248(19) 0.023(2) -0.0091(16) -0.0079(15) 0.0026(14)
C5 0.025(2) 0.0182(18) 0.025(2) -0.0062(16) -0.0078(16) -0.0003(15)
C6 0.0214(19) 0.0220(18) 0.021(2) -0.0043(16) -0.0053(16) -0.0043(15)
C7 0.0163(18) 0.0241(19) 0.024(2) -0.0058(16) -0.0066(16) -0.0025(15)
C111 0.0175(18) 0.0232(19) 0.026(2) -0.0090(17) -0.0072(16) 0.0026(15)
C112 0.025(2) 0.0176(18) 0.030(2) -0.0030(16) -0.0064(17) -0.0037(15)
C113 0.030(2) 0.028(2) 0.023(2) -0.0017(18) -0.0029(18) -0.0045(17)
C114 0.031(2) 0.034(2) 0.027(3) -0.0137(19) -0.0042(18) 0.0024(18)
C115 0.042(3) 0.026(2) 0.033(3) -0.0144(19) -0.005(2) -0.0035(19)
C116 0.034(2) 0.023(2) 0.030(3) -0.0051(18) -0.0015(19) -0.0064(17)
C121 0.0233(19) 0.0202(18) 0.025(2) -0.0074(16) -0.0095(16) 0.0007(15)
C122 0.023(2) 0.028(2) 0.021(2) -0.0068(17) -0.0082(16) 0.0029(16)
C123 0.033(2) 0.030(2) 0.032(3) -0.0119(19) -0.0143(19) 0.0110(18)
C124 0.044(3) 0.023(2) 0.039(3) -0.0110(19) -0.018(2) 0.0024(19)
C125 0.031(2) 0.031(2) 0.042(3) -0.010(2) -0.013(2) -0.0081(18)
C126 0.022(2) 0.029(2) 0.036(3) -0.0138(19) -0.0083(18) 0.0013(16)
C131 0.0207(19) 0.0233(19) 0.029(2) -0.0036(17) -0.0064(17) -0.0012(15)
C132 0.038(3) 0.047(3) 0.052(3) -0.027(3) -0.023(2) 0.019(2)
C133 0.052(3) 0.067(4) 0.083(5) -0.044(4) -0.035(3) 0.037(3)
C134 0.045(3) 0.045(3) 0.082(5) -0.020(3) -0.042(3) 0.020(2)
C135 0.038(3) 0.056(3) 0.042(3) -0.008(2) -0.021(2) 0.003(2)
C136 0.021(2) 0.047(3) 0.035(3) -0.011(2) -0.0103(19) 0.0012(19)
Au2 0.02396(8) 0.02053(8) 0.02181(10) -0.00868(6) -0.00794(6) 0.00416(6)
S2 0.0279(5) 0.0216(5) 0.0237(6) -0.0080(4) -0.0015(4) 0.0033(4)
P2 0.0218(5) 0.0199(5) 0.0235(6) -0.0077(4) -0.0081(4) 0.0030(4)
O3 0.0271(16) 0.0302(16) 0.0318(19) -0.0100(14) 0.0024(13) 0.0016(13)
O4 0.0356(17) 0.0280(15) 0.0309(19) -0.0122(13) 0.0013(13) 0.0051(13)
C8 0.0204(19) 0.0254(19) 0.022(2) -0.0109(16) -0.0084(16) 0.0042(15)
C9 0.024(2) 0.025(2) 0.027(2) -0.0081(17) -0.0045(17) -0.0003(16)
C10 0.024(2) 0.0176(18) 0.029(2) -0.0066(16) -0.0104(17) 0.0023(15)
C11 0.0213(19) 0.0252(19) 0.025(2) -0.0110(17) -0.0094(16) 0.0035(15)
C12 0.0229(19) 0.0257(19) 0.018(2) -0.0037(16) -0.0057(16) -0.0040(15)
C13 0.025(2) 0.0206(18) 0.024(2) -0.0068(16) -0.0102(17) 0.0015(15)
C14 0.0217(19) 0.029(2) 0.022(2) -0.0091(17) -0.0066(16) 0.0011(16)
C211 0.024(2) 0.026(2) 0.028(2) -0.0047(17) -0.0088(17) 0.0013(16)
C212 0.043(3) 0.045(3) 0.067(4) -0.029(3) -0.033(3) 0.017(2)
C213 0.046(3) 0.058(3) 0.077(4) -0.028(3) -0.038(3) 0.008(3)
C214 0.027(2) 0.051(3) 0.058(4) -0.007(3) -0.021(2) 0.007(2)
C215 0.036(3) 0.060(3) 0.057(4) -0.022(3) -0.022(3) 0.024(2)
C216 0.038(3) 0.048(3) 0.046(3) -0.024(2) -0.017(2) 0.017(2)
C221 0.024(2) 0.0257(19) 0.026(2) -0.0125(17) -0.0092(17) 0.0022(16)
C222 0.028(2) 0.040(2) 0.027(3) -0.0046(19) -0.0121(19) 0.0016(18)
C223 0.026(2) 0.054(3) 0.036(3) -0.017(2) -0.011(2) 0.000(2)
C224 0.031(2) 0.046(3) 0.031(3) -0.013(2) -0.0028(19) -0.013(2)
C225 0.038(3) 0.039(2) 0.025(3) -0.0017(19) -0.010(2) -0.005(2)
C226 0.028(2) 0.032(2) 0.032(3) -0.0059(19) -0.0138(19) 0.0038(18)
C231 0.027(2) 0.0209(18) 0.027(2) -0.0097(17) -0.0099(17) 0.0069(16)
C232 0.039(2) 0.023(2) 0.028(3) -0.0072(18) -0.0079(19) -0.0030(17)
C233 0.049(3) 0.029(2) 0.034(3) -0.011(2) -0.013(2) -0.004(2)
C234 0.044(3) 0.033(2) 0.034(3) -0.017(2) -0.018(2) 0.012(2)
C235 0.046(3) 0.029(2) 0.021(3) -0.0036(18) -0.004(2) 0.0097(19)
C236 0.031(2) 0.0221(19) 0.027(3) -0.0069(17) -0.0006(18) 0.0003(16)
C01 0.053(4) 0.111(7) 0.148(9) -0.060(6) -0.020(5) -0.006(4)
Cl1 0.0903(15) 0.1247(18) 0.1057(18) -0.0279(14) -0.0606(14) 0.0113(13)
Cl2 0.0798(13) 0.0955(14) 0.1259(19) -0.0693(14) -0.0293(12) 0.0053(11)

loop_
_atom_type_symbol
_atom_type_description
_atom_type_scat_dispersion_real
_atom_type_scat_dispersion_imag
_atom_type_scat_source
C C 0.0033 0.0016 'International Tables Vol C Tables 4.2.6.8 and 6.1.1.4'
H H 0.0000 0.0000 'International Tables Vol C Tables 4.2.6.8 and 6.1.1.4'
O O 0.0106 0.0060 'International Tables Vol C Tables 4.2.6.8 and 6.1.1.4'
P P 0.1023 0.0942 'International Tables Vol C Tables 4.2.6.8 and 6.1.1.4'
S S 0.1246 0.1234 'International Tables Vol C Tables 4.2.6.8 and 6.1.1.4'
Au Au -2.0133 8.8022 'International Tables Vol C Tables 4.2.6.8 and 6.1.1.4'
Cl Cl 0.1484 0.1585 'International Tables Vol C Tables 4.2.6.8 and 6.1.1.4'

loop_
_geom_angle_atom_site_label_1
_geom_angle_atom_site_label_2
_geom_angle_atom_site_label_3
_geom_angle
_geom_angle_site_symmetry_1
_geom_angle_site_symmetry_3
_geom_angle_publ_flag
P1 Au1 S1 168.95(4) . . ?
P1 Au1 Au2 101.69(3) . . ?
S1 Au1 Au2 86.91(3) . . ?
C1 S1 Au1 108.57(13) . . ?
C121 P1 C111 107.17(18) . . ?
C121 P1 C131 104.42(18) . . ?
C111 P1 C131 104.89(18) . . ?
C121 P1 Au1 114.15(13) . . ?
C111 P1 Au1 109.86(13) . . ?
C131 P1 Au1 115.60(14) . . ?
C7 O1 H1 110(6) . . ?
C6 C1 C2 118.6(3) . . ?
C6 C1 S1 123.7(3) . . ?
C2 C1 S1 117.8(3) . . ?
C3 C2 C1 120.5(4) . . ?
C3 C2 H2A 119.7 . . ?
C1 C2 H2A 119.7 . . ?
C2 C3 C4 120.5(4) . . ?
C2 C3 H3A 119.8 . . ?
C4 C3 H3A 119.8 . . ?
C5 C4 C3 119.0(3) . . ?
C5 C4 C7 119.5(3) . . ?
C3 C4 C7 121.5(4) . . ?
C6 C5 C4 120.5(3) . . ?
C6 C5 H5A 119.8 . . ?
C4 C5 H5A 119.8 . . ?
C5 C6 C1 120.9(4) . . ?
C5 C6 H6A 119.5 . . ?
C1 C6 H6A 119.5 . . ?
O2 C7 O1 122.4(4) . . ?
O2 C7 C4 122.4(4) . . ?
O1 C7 C4 115.2(3) . . ?
C112 C111 C116 118.7(4) . . ?
C112 C111 P1 123.8(3) . . ?
C116 C111 P1 117.5(3) . . ?
C111 C112 C113 119.8(4) . . ?
C111 C112 H11A 120.1 . . ?
C113 C112 H11A 120.1 . . ?
C114 C113 C112 120.8(4) . . ?
C114 C113 H11B 119.6 . . ?
C112 C113 H11B 119.6 . . ?
C113 C114 C115 119.9(4) . . ?
C113 C114 H11C 120.0 . . ?
C115 C114 H11C 120.0 . . ?
C116 C115 C114 119.4(4) . . ?
C116 C115 H11D 120.3 . . ?
C114 C115 H11D 120.3 . . ?
C115 C116 C111 121.3(4) . . ?
C115 C116 H11E 119.4 . . ?
C111 C116 H11E 119.4 . . ?
C122 C121 C126 119.7(3) . . ?
C122 C121 P1 119.1(3) . . ?
C126 C121 P1 121.1(3) . . ?
C123 C122 C121 119.6(4) . . ?
C123 C122 H12A 120.2 . . ?
C121 C122 H12A 120.2 . . ?
C124 C123 C122 120.8(4) . . ?
C124 C123 H12B 119.6 . . ?
C122 C123 H12B 119.6 . . ?
C123 C124 C125 119.8(4) . . ?
C123 C124 H12C 120.1 . . ?
C125 C124 H12C 120.1 . . ?
C124 C125 C126 120.7(4) . . ?
C124 C125 H12D 119.7 . . ?
C126 C125 H12D 119.7 . . ?
C125 C126 C121 119.4(4) . . ?
C125 C126 H12E 120.3 . . ?
C121 C126 H12E 120.3 . . ?
C136 C131 C132 119.0(4) . . ?
C136 C131 P1 118.9(3) . . ?
C132 C131 P1 122.1(4) . . ?
C133 C132 C131 119.9(5) . . ?
C133 C132 H13A 120.0 . . ?
C131 C132 H13A 120.0 . . ?
C134 C133 C132 120.5(5) . . ?
C134 C133 H13B 119.8 . . ?
C132 C133 H13B 119.8 . . ?
C133 C134 C135 120.3(5) . . ?
C133 C134 H13C 119.8 . . ?
C135 C134 H13C 119.8 . . ?
C134 C135 C136 119.5(5) . . ?
C134 C135 H13D 120.3 . . ?
C136 C135 H13D 120.3 . . ?
C131 C136 C135 120.8(4) . . ?
C131 C136 H13E 119.6 . . ?
C135 C136 H13E 119.6 . . ?
P2 Au2 S2 174.78(4) . . ?
P2 Au2 Au1 105.57(3) . . ?
S2 Au2 Au1 76.11(3) . . ?
C8 S2 Au2 111.40(14) . . ?
C211 P2 C221 106.42(19) . . ?
C211 P2 C231 105.11(18) . . ?
C221 P2 C231 105.59(18) . . ?
C211 P2 Au2 113.01(13) . . ?
C221 P2 Au2 110.72(13) . . ?
C231 P2 Au2 115.31(13) . . ?
C14 O3 H3 109(4) . . ?
C13 C8 C9 118.6(3) . . ?
C13 C8 S2 125.7(3) . . ?
C9 C8 S2 115.7(3) . . ?
C10 C9 C8 120.2(4) . . ?
C10 C9 H9A 119.9 . . ?
C8 C9 H9A 119.9 . . ?
C9 C10 C11 120.8(4) . . ?
C9 C10 H10A 119.6 . . ?
C11 C10 H10A 119.6 . . ?
C10 C11 C12 119.2(4) . . ?
C10 C11 C14 118.5(3) . . ?
C12 C11 C14 122.3(4) . . ?
C13 C12 C11 120.2(4) . . ?
C13 C12 H12F 119.9 . . ?
C11 C12 H12F 119.9 . . ?
C8 C13 C12 120.9(4) . . ?
C8 C13 H13F 119.5 . . ?
C12 C13 H13F 119.5 . . ?
O4 C14 O3 122.8(4) . . ?
O4 C14 C11 121.0(4) . . ?
O3 C14 C11 116.2(3) . . ?
C212 C211 C216 118.6(4) . . ?
C212 C211 P2 119.2(3) . . ?
C216 C211 P2 122.1(3) . . ?
C211 C212 C213 121.1(5) . . ?
C211 C212 H21A 119.4 . . ?
C213 C212 H21A 119.4 . . ?
C214 C213 C212 119.4(5) . . ?
C214 C213 H21B 120.3 . . ?
C212 C213 H21B 120.3 . . ?
C213 C214 C215 120.2(5) . . ?
C213 C214 H21C 119.9 . . ?
C215 C214 H21C 119.9 . . ?
C216 C215 C214 119.9(5) . . ?
C216 C215 H21D 120.0 . . ?
C214 C215 H21D 120.0 . . ?
C215 C216 C211 120.7(5) . . ?
C215 C216 H21E 119.7 . . ?
C211 C216 H21E 119.7 . . ?
C226 C221 C222 119.0(4) . . ?
C226 C221 P2 122.8(3) . . ?
C222 C221 P2 118.1(3) . . ?
C223 C222 C221 120.3(4) . . ?
C223 C222 H22A 119.9 . . ?
C221 C222 H22A 119.9 . . ?
C222 C223 C224 120.4(4) . . ?
C222 C223 H22B 119.8 . . ?
C224 C223 H22B 119.8 . . ?
C223 C224 C225 120.1(4) . . ?
C223 C224 H22C 120.0 . . ?
C225 C224 H22C 120.0 . . ?
C224 C225 C226 120.1(4) . . ?
C224 C225 H22D 120.0 . . ?
C226 C225 H22D 120.0 . . ?
C225 C226 C221 120.1(4) . . ?
C225 C226 H22E 119.9 . . ?
C221 C226 H22E 119.9 . . ?
C236 C231 C232 119.7(4) . . ?
C236 C231 P2 119.0(3) . . ?
C232 C231 P2 121.3(3) . . ?
C233 C232 C231 119.2(4) . . ?
C233 C232 H23A 120.4 . . ?
C231 C232 H23A 120.4 . . ?
C234 C233 C232 120.9(4) . . ?
C234 C233 H23B 119.6 . . ?
C232 C233 H23B 119.6 . . ?
C233 C234 C235 120.0(4) . . ?
C233 C234 H23C 120.0 . . ?
C235 C234 H23C 120.0 . . ?
C234 C235 C236 120.1(4) . . ?
C234 C235 H23D 119.9 . . ?
C236 C235 H23D 119.9 . . ?
C231 C236 C235 120.0(4) . . ?
C231 C236 H23E 120.0 . . ?
C235 C236 H23E 120.0 . . ?
Cl1 C01 Cl2 112.3(4) . . ?
Cl1 C01 H01A 109.1 . . ?
Cl2 C01 H01A 109.1 . . ?
Cl1 C01 H01B 109.1 . . ?
Cl2 C01 H01B 109.1 . . ?
H01A C01 H01B 107.9 . . ?

loop_
_geom_bond_atom_site_label_1
_geom_bond_atom_site_label_2
_geom_bond_distance
_geom_bond_site_symmetry_2
_geom_bond_publ_flag
Au1 P1 2.2764(10) . ?
Au1 S1 2.3147(9) . ?
Au1 Au2 3.0756(2) . ?
S1 C1 1.765(4) . ?
P1 C121 1.815(4) . ?
P1 C111 1.817(4) . ?
P1 C131 1.823(4) . ?
O1 C7 1.308(5) . ?
O1 H1 0.70(7) . ?
O2 C7 1.241(5) . ?
C1 C6 1.390(5) . ?
C1 C2 1.401(5) . ?
C2 C3 1.380(5) . ?
C2 H2A 0.9500 . ?
C3 C4 1.394(5) . ?
C3 H3A 0.9500 . ?
C4 C5 1.392(5) . ?
C4 C7 1.468(5) . ?
C5 C6 1.380(5) . ?
C5 H5A 0.9500 . ?
C6 H6A 0.9500 . ?
C111 C112 1.384(6) . ?
C111 C116 1.395(5) . ?
C112 C113 1.385(6) . ?
C112 H11A 0.9500 . ?
C113 C114 1.378(6) . ?
C113 H11B 0.9500 . ?
C114 C115 1.380(6) . ?
C114 H11C 0.9500 . ?
C115 C116 1.377(6) . ?
C115 H11D 0.9500 . ?
C116 H11E 0.9500 . ?
C121 C122 1.394(5) . ?
C121 C126 1.397(6) . ?
C122 C123 1.385(6) . ?
C122 H12A 0.9500 . ?
C123 C124 1.377(6) . ?
C123 H12B 0.9500 . ?
C124 C125 1.378(6) . ?
C124 H12C 0.9500 . ?
C125 C126 1.389(6) . ?
C125 H12D 0.9500 . ?
C126 H12E 0.9500 . ?
C131 C136 1.388(6) . ?
C131 C132 1.392(6) . ?
C132 C133 1.389(7) . ?
C132 H13A 0.9500 . ?
C133 C134 1.372(8) . ?
C133 H13B 0.9500 . ?
C134 C135 1.382(8) . ?
C134 H13C 0.9500 . ?
C135 C136 1.390(6) . ?
C135 H13D 0.9500 . ?
C136 H13E 0.9500 . ?
Au2 P2 2.2624(10) . ?
Au2 S2 2.3023(10) . ?
S2 C8 1.751(4) . ?
P2 C211 1.814(4) . ?
P2 C221 1.814(4) . ?
P2 C231 1.817(4) . ?
O3 C14 1.312(5) . ?
O3 H3 0.84(6) . ?
O4 C14 1.234(5) . ?
C8 C13 1.386(6) . ?
C8 C9 1.410(5) . ?
C9 C10 1.384(5) . ?
C9 H9A 0.9500 . ?
C10 C11 1.386(6) . ?
C10 H10A 0.9500 . ?
C11 C12 1.397(5) . ?
C11 C14 1.475(5) . ?
C12 C13 1.388(5) . ?
C12 H12F 0.9500 . ?
C13 H13F 0.9500 . ?
C211 C212 1.383(6) . ?
C211 C216 1.384(6) . ?
C212 C213 1.391(7) . ?
C212 H21A 0.9500 . ?
C213 C214 1.368(7) . ?
C213 H21B 0.9500 . ?
C214 C215 1.389(8) . ?
C214 H21C 0.9500 . ?
C215 C216 1.379(7) . ?
C215 H21D 0.9500 . ?
C216 H21E 0.9500 . ?
C221 C226 1.390(6) . ?
C221 C222 1.392(6) . ?
C222 C223 1.370(6) . ?
C222 H22A 0.9500 . ?
C223 C224 1.375(7) . ?
C223 H22B 0.9500 . ?
C224 C225 1.377(6) . ?
C224 H22C 0.9500 . ?
C225 C226 1.379(6) . ?
C225 H22D 0.9500 . ?
C226 H22E 0.9500 . ?
C231 C236 1.381(6) . ?
C231 C232 1.393(6) . ?
C232 C233 1.393(6) . ?
C232 H23A 0.9500 . ?
C233 C234 1.362(7) . ?
C233 H23B 0.9500 . ?
C234 C235 1.380(6) . ?
C234 H23C 0.9500 . ?
C235 C236 1.388(6) . ?
C235 H23D 0.9500 . ?
C236 H23E 0.9500 . ?
C01 Cl1 1.732(9) . ?
C01 Cl2 1.797(8) . ?
C01 H01A 0.9900 . ?
C01 H01B 0.9900 . ?

loop_
_geom_torsion_atom_site_label_1
_geom_torsion_atom_site_label_2
_geom_torsion_atom_site_label_3
_geom_torsion_atom_site_label_4
_geom_torsion
_geom_torsion_site_symmetry_1
_geom_torsion_site_symmetry_2
_geom_torsion_site_symmetry_3
_geom_torsion_site_symmetry_4
_geom_torsion_publ_flag
P1 Au1 S1 C1 148.7(2) . . . . ?
Au2 Au1 S1 C1 -69.80(14) . . . . ?
S1 Au1 P1 C121 -132.3(2) . . . . ?
Au2 Au1 P1 C121 87.14(14) . . . . ?
S1 Au1 P1 C111 -11.9(2) . . . . ?
Au2 Au1 P1 C111 -152.46(13) . . . . ?
S1 Au1 P1 C131 106.6(2) . . . . ?
Au2 Au1 P1 C131 -34.03(15) . . . . ?
Au1 S1 C1 C6 -24.9(4) . . . . ?
Au1 S1 C1 C2 156.9(3) . . . . ?
C6 C1 C2 C3 2.5(6) . . . . ?
S1 C1 C2 C3 -179.2(3) . . . . ?
C1 C2 C3 C4 -2.1(6) . . . . ?
C2 C3 C4 C5 0.2(6) . . . . ?
C2 C3 C4 C7 178.5(4) . . . . ?
C3 C4 C5 C6 1.4(6) . . . . ?
C7 C4 C5 C6 -177.0(4) . . . . ?
C4 C5 C6 C1 -1.0(6) . . . . ?
C2 C1 C6 C5 -1.0(6) . . . . ?
S1 C1 C6 C5 -179.2(3) . . . . ?
C5 C4 C7 O2 -12.7(6) . . . . ?
C3 C4 C7 O2 168.9(4) . . . . ?
C5 C4 C7 O1 167.4(3) . . . . ?
C3 C4 C7 O1 -11.0(5) . . . . ?
C121 P1 C111 C112 -19.0(4) . . . . ?
C131 P1 C111 C112 91.6(4) . . . . ?
Au1 P1 C111 C112 -143.5(3) . . . . ?
C121 P1 C111 C116 162.0(3) . . . . ?
C131 P1 C111 C116 -87.4(3) . . . . ?
Au1 P1 C111 C116 37.4(3) . . . . ?
C116 C111 C112 C113 -1.1(6) . . . . ?
P1 C111 C112 C113 179.8(3) . . . . ?
C111 C112 C113 C114 1.6(6) . . . . ?
C112 C113 C114 C115 -0.1(7) . . . . ?
C113 C114 C115 C116 -2.0(7) . . . . ?
C114 C115 C116 C111 2.5(7) . . . . ?
C112 C111 C116 C115 -0.9(6) . . . . ?
P1 C111 C116 C115 178.2(4) . . . . ?
C111 P1 C121 C122 -105.7(3) . . . . ?
C131 P1 C121 C122 143.4(3) . . . . ?
Au1 P1 C121 C122 16.2(4) . . . . ?
C111 P1 C121 C126 74.3(4) . . . . ?
C131 P1 C121 C126 -36.6(4) . . . . ?
Au1 P1 C121 C126 -163.8(3) . . . . ?
C126 C121 C122 C123 -0.3(6) . . . . ?
P1 C121 C122 C123 179.7(3) . . . . ?
C121 C122 C123 C124 -0.4(6) . . . . ?
C122 C123 C124 C125 0.9(7) . . . . ?
C123 C124 C125 C126 -0.8(7) . . . . ?
C124 C125 C126 C121 0.2(7) . . . . ?
C122 C121 C126 C125 0.4(6) . . . . ?
P1 C121 C126 C125 -179.6(3) . . . . ?
C121 P1 C131 C136 -60.9(4) . . . . ?
C111 P1 C131 C136 -173.4(3) . . . . ?
Au1 P1 C131 C136 65.4(4) . . . . ?
C121 P1 C131 C132 120.1(4) . . . . ?
C111 P1 C131 C132 7.6(4) . . . . ?
Au1 P1 C131 C132 -113.6(4) . . . . ?
C136 C131 C132 C133 0.2(8) . . . . ?
P1 C131 C132 C133 179.2(4) . . . . ?
C131 C132 C133 C134 -0.6(9) . . . . ?
C132 C133 C134 C135 0.4(10) . . . . ?
C133 C134 C135 C136 0.3(9) . . . . ?
C132 C131 C136 C135 0.5(7) . . . . ?
P1 C131 C136 C135 -178.6(4) . . . . ?
C134 C135 C136 C131 -0.7(8) . . . . ?
P1 Au1 Au2 P2 105.08(4) . . . . ?
S1 Au1 Au2 P2 -67.92(4) . . . . ?
P1 Au1 Au2 S2 -69.81(4) . . . . ?
S1 Au1 Au2 S2 117.19(4) . . . . ?
P2 Au2 S2 C8 132.4(4) . . . . ?
Au1 Au2 S2 C8 -118.09(14) . . . . ?
S2 Au2 P2 C211 -17.2(5) . . . . ?
Au1 Au2 P2 C211 -125.37(15) . . . . ?
S2 Au2 P2 C221 -136.5(4) . . . . ?
Au1 Au2 P2 C221 115.35(14) . . . . ?
S2 Au2 P2 C231 103.7(4) . . . . ?
Au1 Au2 P2 C231 -4.44(15) . . . . ?
Au2 S2 C8 C13 -5.3(4) . . . . ?
Au2 S2 C8 C9 175.5(3) . . . . ?
C13 C8 C9 C10 -0.7(6) . . . . ?
S2 C8 C9 C10 178.6(3) . . . . ?
C8 C9 C10 C11 0.7(6) . . . . ?
C9 C10 C11 C12 -0.4(6) . . . . ?
C9 C10 C11 C14 180.0(4) . . . . ?
C10 C11 C12 C13 0.2(6) . . . . ?
C14 C11 C12 C13 179.7(4) . . . . ?
C9 C8 C13 C12 0.4(6) . . . . ?
S2 C8 C13 C12 -178.7(3) . . . . ?
C11 C12 C13 C8 -0.2(6) . . . . ?
C10 C11 C14 O4 0.9(6) . . . . ?
C12 C11 C14 O4 -178.7(4) . . . . ?
C10 C11 C14 O3 -178.4(4) . . . . ?
C12 C11 C14 O3 2.1(6) . . . . ?
C221 P2 C211 C212 78.6(4) . . . . ?
C231 P2 C211 C212 -169.7(4) . . . . ?
Au2 P2 C211 C212 -43.1(4) . . . . ?
C221 P2 C211 C216 -100.2(4) . . . . ?
C231 P2 C211 C216 11.5(4) . . . . ?
Au2 P2 C211 C216 138.0(4) . . . . ?
C216 C211 C212 C213 0.6(8) . . . . ?
P2 C211 C212 C213 -178.3(5) . . . . ?
C211 C212 C213 C214 -2.2(9) . . . . ?
C212 C213 C214 C215 2.4(9) . . . . ?
C213 C214 C215 C216 -1.1(9) . . . . ?
C214 C215 C216 C211 -0.5(9) . . . . ?
C212 C211 C216 C215 0.7(8) . . . . ?
P2 C211 C216 C215 179.6(4) . . . . ?
C211 P2 C221 C226 4.1(4) . . . . ?
C231 P2 C221 C226 -107.3(3) . . . . ?
Au2 P2 C221 C226 127.2(3) . . . . ?
C211 P2 C221 C222 -175.5(3) . . . . ?
C231 P2 C221 C222 73.2(3) . . . . ?
Au2 P2 C221 C222 -52.3(3) . . . . ?
C226 C221 C222 C223 2.2(6) . . . . ?
P2 C221 C222 C223 -178.3(3) . . . . ?
C221 C222 C223 C224 -3.0(7) . . . . ?
C222 C223 C224 C225 1.4(7) . . . . ?
C223 C224 C225 C226 1.1(7) . . . . ?
C224 C225 C226 C221 -2.0(7) . . . . ?
C222 C221 C226 C225 0.3(6) . . . . ?
P2 C221 C226 C225 -179.2(3) . . . . ?
C211 P2 C231 C236 84.0(4) . . . . ?
C221 P2 C231 C236 -163.7(3) . . . . ?
Au2 P2 C231 C236 -41.1(4) . . . . ?
C211 P2 C231 C232 -95.2(4) . . . . ?
C221 P2 C231 C232 17.1(4) . . . . ?
Au2 P2 C231 C232 139.6(3) . . . . ?
C236 C231 C232 C233 1.7(6) . . . . ?
P2 C231 C232 C233 -179.1(3) . . . . ?
C231 C232 C233 C234 -0.5(7) . . . . ?
C232 C233 C234 C235 -0.7(7) . . . . ?
C233 C234 C235 C236 0.8(7) . . . . ?
C232 C231 C236 C235 -1.6(6) . . . . ?
P2 C231 C236 C235 179.1(3) . . . . ?
C234 C235 C236 C231 0.4(7) . . . . ?
